data_4083410
loop_
_publ_author_name
'Stringer, Bradley D.'
'Quan, Linh M.'
'Barnard, Peter J.'
'Wilson, David J. D.'
'Hogan, Conor F.'

_publ_section_title
;
 Iridium Complexes of N-Heterocyclic Carbene Ligands: Investigation
 into the Energetic Requirements for Efficient Electrogenerated
 Chemiluminescence
;
_journal_issue 18
_journal_name_full Organometallics
_journal_page_first 4860
_journal_paper_doi 10.1021/om500076w
_journal_volume 33
_journal_year 2014
_chemical_formula_moiety 'C10 H9 Cl2 N2, I'
_chemical_formula_sum 'C10 H9 Cl2 I N2'
_chemical_formula_weight 354.99
_chemical_name_systematic
;
 ?
;
_space_group_crystal_system triclinic
_space_group_IT_number 2
_space_group_name_Hall '-P 1'
_space_group_name_H-M_alt 'P -1'
_symmetry_space_group_name_Hall '-P 1'
_symmetry_space_group_name_H-M 'P -1'
_atom_sites_solution_hydrogens geom
_atom_sites_solution_primary iterative
_audit_creation_date 2014-01-21
_audit_creation_method
;
Olex2 1.2
(compiled 2013.12.10 svn.r2850 for OlexSys, GUI svn.r4736)
;
_cell_angle_alpha 108.128(4)
_cell_angle_beta 90.188(4)
_cell_angle_gamma 112.214(4)
_cell_formula_units_Z 2
_cell_length_a 7.8792(4)
_cell_length_b 8.0025(3)
_cell_length_c 11.2111(5)
_cell_measurement_reflns_used 5002
_cell_measurement_temperature 172.9(2)
_cell_measurement_theta_max 30.4125
_cell_measurement_theta_min 2.9014
_cell_volume 616.05(5)
_computing_cell_refinement
;
CrysAlisPro, Agilent Technologies,
Version 1.171.35.19 (release 27-10-2011 CrysAlis171 .NET)
(compiled Oct 27 2011,15:02:11)
;
_computing_data_collection
;
CrysAlisPro, Agilent Technologies,
Version 1.171.35.19 (release 27-10-2011 CrysAlis171 .NET)
(compiled Oct 27 2011,15:02:11)
;
_computing_data_reduction
;
CrysAlisPro, Agilent Technologies,
Version 1.171.35.19 (release 27-10-2011 CrysAlis171 .NET)
(compiled Oct 27 2011,15:02:11)
;
_computing_molecular_graphics 'Olex2 (Dolomanov et al., 2009)'
_computing_publication_material 'Olex2 (Dolomanov et al., 2009)'
_computing_structure_refinement 'ShelXL (Sheldrick, 2008)'
_computing_structure_solution
;
Superflip (Palatinus & Chapuis, 2007;Palatinus & van der Lee, 2008;
Palatinus et al., 2012)
;
_diffrn_ambient_temperature 173
_diffrn_detector_area_resol_mean 10.3281
_diffrn_measured_fraction_theta_full 0.998
_diffrn_measured_fraction_theta_max 0.999
_diffrn_measurement_device_type 'Xcalibur, Atlas, Gemini'
_diffrn_measurement_method '\w scans'
_diffrn_radiation_type MoK\a
_diffrn_radiation_wavelength 0.71073
_diffrn_reflns_av_R_equivalents 0.0116
_diffrn_reflns_av_unetI/netI 0.0153
_diffrn_reflns_Laue_measured_fraction_full 0.998
_diffrn_reflns_Laue_measured_fraction_max 0.999
_diffrn_reflns_limit_h_max 9
_diffrn_reflns_limit_h_min -9
_diffrn_reflns_limit_k_max 9
_diffrn_reflns_limit_k_min -9
_diffrn_reflns_limit_l_max 14
_diffrn_reflns_limit_l_min -12
_diffrn_reflns_number 5518
_diffrn_reflns_point_group_measured_fraction_full 0.998
_diffrn_reflns_point_group_measured_fraction_max 0.999
_diffrn_reflns_theta_full 25.242
_diffrn_reflns_theta_max 26.365
_diffrn_reflns_theta_min 2.907
_diffrn_source 'Enhance (Mo) X-ray Source'
_exptl_absorpt_coefficient_mu 3.002
_exptl_absorpt_correction_T_max 1.00000
_exptl_absorpt_correction_T_min 0.62265
_exptl_absorpt_correction_type multi-scan
_exptl_absorpt_process_details
;
CrysAlisPro, Agilent Technologies,
Version 1.171.35.19 (release 27-10-2011 CrysAlis171 .NET)
(compiled Oct 27 2011,15:02:11)
Empirical absorption correction using spherical harmonics,
 implemented in SCALE3 ABSPACK scaling algorithm.
;
_exptl_crystal_colour 'clear colourless'
_exptl_crystal_colour_lustre clear
_exptl_crystal_colour_primary colourless
_exptl_crystal_density_diffrn 1.914
_exptl_crystal_description block
_exptl_crystal_F_000 340
_exptl_crystal_size_max 0.2
_exptl_crystal_size_mid 0.2
_exptl_crystal_size_min 0.1
_refine_diff_density_max 0.410
_refine_diff_density_min -0.787
_refine_diff_density_rms 0.146
_refine_ls_extinction_method none
_refine_ls_goodness_of_fit_ref 1.169
_refine_ls_hydrogen_treatment mixed
_refine_ls_matrix_type full
_refine_ls_number_parameters 137
_refine_ls_number_reflns 2513
_refine_ls_number_restraints 0
_refine_ls_restrained_S_all 1.169
_refine_ls_R_factor_all 0.0184
_refine_ls_R_factor_gt 0.0177
_refine_ls_shift/su_max 0.000
_refine_ls_shift/su_mean 0.000
_refine_ls_structure_factor_coef Fsqd
_refine_ls_weighting_details
;
 w=1/[\s^2^(Fo^2^)+(0.0257P)^2^+0.1865P]
 where P=(Fo^2^+2Fc^2^)/3
;
_refine_ls_weighting_scheme calc
_refine_ls_wR_factor_gt 0.0465
_refine_ls_wR_factor_ref 0.0468
_reflns_Friedel_coverage 0.000
_reflns_number_gt 2438
_reflns_number_total 2513
_reflns_threshold_expression 'I > 2\s(I)'
_cod_data_source_file om500076w_si_001.cif
_cod_data_source_block 9
_cod_original_cell_volume 616.04(5)
_cod_database_code 4083410
_shelxl_version_number 2013-2
_shelx_space_group_comment
;
The symmetry employed for this shelxl refinement is uniquely defined
by the following loop, which should always be used as a source of
symmetry information in preference to the above space-group names.
They are only intended as comments.
;
_olex2_refinement_description
;
1. Fixed Uiso
 At 1.2 times of:
  All C(H) groups
 At 1.5 times of:
  All C(H,H,H) groups
2.a Aromatic/amide H refined with riding coordinates:
 C1(H1), C2(H2), C3(H3), C5(H5), C6(H6), C8(H8)
2.b Idealised Me refined as rotating group:
 C10(H10A,H10B,H10C)
;

loop_
_space_group_symop_operation_xyz
'x, y, z'
'-x, -y, -z'

loop_
_atom_site_label
_atom_site_type_symbol
_atom_site_fract_x
_atom_site_fract_y
_atom_site_fract_z
_atom_site_U_iso_or_equiv
_atom_site_adp_type
_atom_site_occupancy
_atom_site_site_symmetry_order
_atom_site_calc_flag
_atom_site_refinement_flags_posn
Cl1 Cl 0.29685(9) -0.15793(8) 0.59406(5) 0.03106(13) Uani 1 1 d .
Cl2 Cl 0.23698(8) 0.38689(7) 0.43740(5) 0.02899(12) Uani 1 1 d .
N1 N 0.2078(2) 0.0562(2) 0.84442(16) 0.0195(3) Uani 1 1 d .
N2 N 0.2942(2) 0.0585(2) 1.02768(16) 0.0210(4) Uani 1 1 d .
C1 C 0.3198(3) 0.1644(3) 0.95343(19) 0.0207(4) Uani 1 1 d .
H1 H 0.4035 0.2945 0.9743 0.025 Uiso 1 1 calc R
C2 C 0.1060(3) -0.1240(3) 0.8509(2) 0.0237(4) Uani 1 1 d .
H2 H 0.0151 -0.2289 0.7866 0.028 Uiso 1 1 calc R
C3 C 0.1601(3) -0.1225(3) 0.9649(2) 0.0244(4) Uani 1 1 d .
H3 H 0.1147 -0.2262 0.9965 0.029 Uiso 1 1 calc R
C4 C 0.2011(3) 0.1253(3) 0.74175(19) 0.0204(4) Uani 1 1 d .
C5 C 0.1595(3) 0.2842(3) 0.7628(2) 0.0254(4) Uani 1 1 d .
H5 H 0.1256 0.3389 0.8421 0.031 Uiso 1 1 calc R
C6 C 0.1669(3) 0.3640(3) 0.6684(2) 0.0270(5) Uani 1 1 d .
H6 H 0.1386 0.4733 0.6823 0.032 Uiso 1 1 calc R
C7 C 0.2164(3) 0.2816(3) 0.55398(19) 0.0222(4) Uani 1 1 d .
C8 C 0.2530(3) 0.1189(3) 0.52956(19) 0.0226(4) Uani 1 1 d .
H8 H 0.2831 0.0621 0.4492 0.027 Uiso 1 1 calc R
C9 C 0.2451(3) 0.0408(3) 0.6241(2) 0.0207(4) Uani 1 1 d .
C10 C 0.3915(4) 0.1271(3) 1.1564(2) 0.0311(5) Uani 1 1 d .
H10A H 0.5238 0.1983 1.1570 0.047 Uiso 1 1 calc GR
H10B H 0.3738 0.0174 1.1838 0.047 Uiso 1 1 calc GR
H10C H 0.3417 0.2115 1.2143 0.047 Uiso 1 1 calc GR
I2 I 0.26963(2) 0.59150(2) 0.16683(2) 0.02495(6) Uani 1 1 d .

loop_
_atom_site_aniso_label
_atom_site_aniso_U_11
_atom_site_aniso_U_22
_atom_site_aniso_U_33
_atom_site_aniso_U_23
_atom_site_aniso_U_13
_atom_site_aniso_U_12
Cl1 0.0454(3) 0.0279(3) 0.0303(3) 0.0114(2) 0.0123(2) 0.0244(2)
Cl2 0.0416(3) 0.0283(3) 0.0216(2) 0.0126(2) 0.0052(2) 0.0153(2)
N1 0.0201(9) 0.0191(8) 0.0206(8) 0.0091(7) 0.0058(7) 0.0073(7)
N2 0.0248(9) 0.0214(8) 0.0186(8) 0.0075(7) 0.0052(7) 0.0104(7)
C1 0.0231(10) 0.0189(9) 0.0207(10) 0.0064(8) 0.0067(8) 0.0091(8)
C2 0.0221(10) 0.0194(10) 0.0278(11) 0.0106(8) 0.0040(8) 0.0045(8)
C3 0.0239(11) 0.0213(10) 0.0291(11) 0.0118(8) 0.0066(9) 0.0075(8)
C4 0.0198(10) 0.0224(10) 0.0205(10) 0.0097(8) 0.0049(8) 0.0081(8)
C5 0.0312(12) 0.0280(11) 0.0219(10) 0.0098(8) 0.0115(9) 0.0155(9)
C6 0.0350(12) 0.0255(11) 0.0280(11) 0.0116(9) 0.0085(9) 0.0178(9)
C7 0.0250(11) 0.0230(10) 0.0183(9) 0.0091(8) 0.0016(8) 0.0076(8)
C8 0.0229(11) 0.0264(10) 0.0186(9) 0.0067(8) 0.0054(8) 0.0107(8)
C9 0.0198(10) 0.0195(9) 0.0231(10) 0.0056(8) 0.0041(8) 0.0094(8)
C10 0.0396(14) 0.0336(12) 0.0204(10) 0.0074(9) 0.0008(9) 0.0163(10)
I2 0.02247(9) 0.02398(9) 0.03012(9) 0.01335(6) 0.00660(6) 0.00769(6)

loop_
_atom_type_symbol
_atom_type_description
_atom_type_scat_dispersion_real
_atom_type_scat_dispersion_imag
_atom_type_scat_source
C C 0.0033 0.0016 'International Tables Vol C Tables 4.2.6.8 and 6.1.1.4'
H H 0.0000 0.0000 'International Tables Vol C Tables 4.2.6.8 and 6.1.1.4'
N N 0.0061 0.0033 'International Tables Vol C Tables 4.2.6.8 and 6.1.1.4'
I I -0.4742 1.8119 'International Tables Vol C Tables 4.2.6.8 and 6.1.1.4'
Cl Cl 0.1484 0.1585 'International Tables Vol C Tables 4.2.6.8 and 6.1.1.4'

loop_
_geom_angle_atom_site_label_1
_geom_angle_atom_site_label_2
_geom_angle_atom_site_label_3
_geom_angle
C1 N1 C2 108.67(17)
C1 N1 C4 122.96(17)
C2 N1 C4 128.37(17)
C1 N2 C3 108.98(17)
C1 N2 C10 124.58(18)
C3 N2 C10 126.43(18)
N2 C1 N1 108.14(17)
C3 C2 N1 107.11(18)
C2 C3 N2 107.09(18)
C5 C4 N1 118.90(17)
C5 C4 C9 120.06(19)
C9 C4 N1 120.95(18)
C4 C5 C6 120.27(19)
C7 C6 C5 118.69(19)
C6 C7 Cl2 119.21(16)
C6 C7 C8 121.98(19)
C8 C7 Cl2 118.80(16)
C9 C8 C7 118.77(18)
C4 C9 Cl1 121.42(16)
C8 C9 Cl1 118.39(16)
C8 C9 C4 120.17(19)

loop_
_geom_bond_atom_site_label_1
_geom_bond_atom_site_label_2
_geom_bond_distance
Cl1 C9 1.722(2)
Cl2 C7 1.740(2)
N1 C1 1.334(3)
N1 C2 1.385(3)
N1 C4 1.432(3)
N2 C1 1.327(3)
N2 C3 1.383(3)
N2 C10 1.467(3)
C2 C3 1.341(3)
C4 C5 1.382(3)
C4 C9 1.394(3)
C5 C6 1.387(3)
C6 C7 1.380(3)
C7 C8 1.385(3)
C8 C9 1.378(3)
